data_1574057
loop_
_publ_author_name
'He, Ze-Liang'
'Li, Li'
'Chen, Zhi-Chao'
'Du, Wei'
'Chen, Ying-Chun'

_publ_section_title
;
 Palladium-catalysed asymmetric cascade transformations of 4-alken-2-ynyl
 carbonates to construct complex frameworks.
;
_journal_issue 7
_journal_name_full 'Chemical science'
_journal_page_first 3124
_journal_page_last 3129
_journal_paper_doi 10.1039/d4sc07823c
_journal_volume 16
_journal_year 2025
_chemical_formula_moiety 'C43 H34 N2 O4'
_chemical_formula_sum 'C43 H34 N2 O4'
_chemical_formula_weight 642.72
_space_group_crystal_system monoclinic
_space_group_IT_number 15
_space_group_name_Hall '-C 2yc'
_space_group_name_H-M_alt 'C 1 2/c 1'
_atom_sites_solution_hydrogens geom
_atom_sites_solution_primary dual
_audit_creation_date 2023-07-11
_audit_creation_method
;
Olex2 1.3
(compiled 2020.11.12 svn.r5f609507 for OlexSys, GUI svn.r6408)
;
_audit_update_record
;
2024-09-01 deposited with the CCDC.	2025-01-16 downloaded from the CCDC.
;
_cell_angle_alpha 90
_cell_angle_beta 107.204(9)
_cell_angle_gamma 90
_cell_formula_units_Z 8
_cell_length_a 21.731(4)
_cell_length_b 9.1510(15)
_cell_length_c 34.748(7)
_cell_measurement_reflns_used 3598
_cell_measurement_temperature 304(2)
_cell_measurement_theta_max 19.880
_cell_measurement_theta_min 2.454
_cell_volume 6601(2)
_computing_cell_refinement 'SAINT V8.40B (?, 2016)'
_computing_data_reduction 'SAINT V8.40B (?, 2016)'
_computing_molecular_graphics 'Olex2 1.3 (Dolomanov et al., 2009)'
_computing_publication_material 'Olex2 1.3 (Dolomanov et al., 2009)'
_computing_structure_refinement 'SHELXL 2014/7 (Sheldrick, 2015)'
_computing_structure_solution 'SHELXT 2018/2 (Sheldrick, 2018)'
_diffrn_ambient_temperature 304.0
_diffrn_measured_fraction_theta_full 0.991
_diffrn_measured_fraction_theta_max 0.991
_diffrn_measurement_device_type 'Bruker APEX-II CCD'
_diffrn_measurement_method '\f and \w scans'
_diffrn_radiation_type MoK\a
_diffrn_radiation_wavelength 0.71073
_diffrn_reflns_av_R_equivalents 0.1452
_diffrn_reflns_av_unetI/netI 0.1134
_diffrn_reflns_Laue_measured_fraction_full 0.991
_diffrn_reflns_Laue_measured_fraction_max 0.991
_diffrn_reflns_limit_h_max 25
_diffrn_reflns_limit_h_min -25
_diffrn_reflns_limit_k_max 10
_diffrn_reflns_limit_k_min -10
_diffrn_reflns_limit_l_max 41
_diffrn_reflns_limit_l_min -41
_diffrn_reflns_number 34640
_diffrn_reflns_point_group_measured_fraction_full 0.991
_diffrn_reflns_point_group_measured_fraction_max 0.991
_diffrn_reflns_theta_full 24.990
_diffrn_reflns_theta_max 24.990
_diffrn_reflns_theta_min 1.962
_diffrn_source_current 1.4
_diffrn_source_power 0.07
_diffrn_source_voltage 50.0
_diffrn_standards_number 0
_exptl_absorpt_coefficient_mu 0.083
_exptl_absorpt_correction_T_max 0.7456
_exptl_absorpt_correction_T_min 0.5155
_exptl_absorpt_correction_type multi-scan
_exptl_absorpt_process_details
;
SADABS-2016/2 (Bruker,2016/2) was used for absorption correction.
wR2(int) was 0.1035 before and 0.0608 after correction.
The Ratio of minimum to maximum transmission is 0.6914.
The \l/2 correction factor is Not present.
;
_exptl_crystal_colour 'clear yellowish yellow'
_exptl_crystal_colour_lustre clear
_exptl_crystal_colour_modifier yellowish
_exptl_crystal_colour_primary yellow
_exptl_crystal_density_diffrn 1.293
_exptl_crystal_description block
_exptl_crystal_F_000 2704
_exptl_crystal_size_max 0.12
_exptl_crystal_size_mid 0.07
_exptl_crystal_size_min 0.05
_refine_diff_density_max 0.244
_refine_diff_density_min -0.248
_refine_diff_density_rms 0.062
_refine_ls_extinction_coef 0.0067(6)
_refine_ls_extinction_expression Fc^*^=kFc[1+0.001xFc^2^\l^3^/sin(2\q)]^-1/4^
_refine_ls_extinction_method 'SHELXL-2014/7 (Sheldrick 2014'
_refine_ls_goodness_of_fit_ref 1.025
_refine_ls_hydrogen_treatment constr
_refine_ls_matrix_type full
_refine_ls_number_parameters 445
_refine_ls_number_reflns 5737
_refine_ls_number_restraints 0
_refine_ls_restrained_S_all 1.025
_refine_ls_R_factor_all 0.1959
_refine_ls_R_factor_gt 0.0831
_refine_ls_shift/su_max 0.000
_refine_ls_shift/su_mean 0.000
_refine_ls_structure_factor_coef Fsqd
_refine_ls_weighting_details 'w=1/[\s^2^(Fo^2^)+(0.1116P)^2^+2.8016P] where P=(Fo^2^+2Fc^2^)/3'
_refine_ls_weighting_scheme calc
_refine_ls_wR_factor_gt 0.1892
_refine_ls_wR_factor_ref 0.2470
_reflns_Friedel_coverage 0.000
_reflns_number_gt 2485
_reflns_number_total 5737
_reflns_threshold_expression 'I > 2\s(I)'
_cod_data_source_file d4sc07823c2.cif
_cod_data_source_block 17
_cod_database_code 1574057
_shelx_shelxl_version_number 2014/7
_shelx_space_group_comment
;
The symmetry employed for this shelxl refinement is uniquely defined
by the following loop, which should always be used as a source of
symmetry information in preference to the above space-group names.
They are only intended as comments.
;
_shelx_estimated_absorpt_t_max 0.996
_shelx_estimated_absorpt_t_min 0.990
_olex2_refinement_description
;
1. Fixed Uiso
 At 1.2 times of:
  All C(H) groups, All C(H,H) groups
 At 1.5 times of:
  All C(H,H,H) groups
2.a Ternary CH refined with riding coordinates:
 C11(H11), C25(H25), C26(H26)
2.b Secondary CH2 refined with riding coordinates:
 C12(H12A,H12B)
2.c Aromatic/amide H refined with riding coordinates:
 C1(H1), C43(H43), C6(H6), C10(H10), C14(H14), C15(H15), C18(H18), C19(H19),
 C20(H20), C21(H21), C22(H22), C23(H23), C28(H28), C29(H29), C30(H30), C31(H31),
  C32(H32), C37(H37), C38(H38), C39(H39), C40(H40), C41(H41), C42(H42)
2.d Idealised Me refined as rotating group:
 C16(H16A,H16B,H16C), C35(H35A,H35B,H35C)
;
_olex2_submission_special_instructions 'No special instructions were received'

loop_
_space_group_symop_operation_xyz
'x, y, z'
'-x, y, -z+1/2'
'x+1/2, y+1/2, z'
'-x+1/2, y+1/2, -z+1/2'
'-x, -y, -z'
'x, -y, z-1/2'
'-x+1/2, -y+1/2, -z'
'x+1/2, -y+1/2, z-1/2'

loop_
_atom_site_label
_atom_site_type_symbol
_atom_site_fract_x
_atom_site_fract_y
_atom_site_fract_z
_atom_site_U_iso_or_equiv
_atom_site_adp_type
_atom_site_occupancy
_atom_site_site_symmetry_order
_atom_site_calc_flag
_atom_site_refinement_flags_posn
_atom_site_refinement_flags_adp
_atom_site_refinement_flags_occupancy
_atom_site_disorder_assembly
_atom_site_disorder_group
O1 O 0.79343(13) 0.7417(3) 0.39989(9) 0.0620(9) Uani 1 1 d . . . . .
O2 O 0.53299(15) 0.4558(4) 0.36123(12) 0.0827(11) Uani 1 1 d . . . . .
O3 O 0.66403(19) 0.8653(5) 0.26126(11) 0.0940(12) Uani 1 1 d . . . . .
O4 O 0.64459(17) 0.8559(4) 0.49258(12) 0.0814(11) Uani 1 1 d . . . . .
N1 N 0.6153(2) 0.6444(5) 0.24095(13) 0.0804(13) Uani 1 1 d . . . . .
C2 C 0.63893(19) 0.7942(5) 0.42274(13) 0.0530(12) Uani 1 1 d . . . . .
N3 N 0.58458(19) 0.9942(5) 0.43989(14) 0.0684(12) Uani 1 1 d . . . . .
C1 C 0.6192(3) 0.2405(7) 0.2486(2) 0.0977(19) Uani 1 1 d . . . . .
H1 H 0.5952 0.1571 0.2389 0.117 Uiso 1 1 calc R U . . .
C43 C 0.5943(3) 0.3749(8) 0.23458(18) 0.0931(19) Uani 1 1 d . . . . .
H43 H 0.5541 0.3834 0.2155 0.112 Uiso 1 1 calc R U . . .
C3 C 0.6307(3) 0.4966(6) 0.24971(16) 0.0734(15) Uani 1 1 d . . . . .
C4 C 0.6917(2) 0.4855(6) 0.27857(15) 0.0660(14) Uani 1 1 d . . . . .
C5 C 0.7155(3) 0.6335(6) 0.28862(15) 0.0689(14) Uani 1 1 d . . . . .
C6 C 0.7649(2) 0.6897(6) 0.31692(16) 0.0695(14) Uani 1 1 d . . . . .
H6 H 0.7666 0.7911 0.3185 0.083 Uiso 1 1 calc R U . . .
C7 C 0.8169(2) 0.6118(5) 0.34582(16) 0.0619(13) Uani 1 1 d . . . . .
C8 C 0.8289(2) 0.6365(5) 0.38695(16) 0.0583(13) Uani 1 1 d . . . . .
C9 C 0.73534(19) 0.6964(5) 0.40528(13) 0.0530(12) Uani 1 1 d . . . . .
C10 C 0.7052(2) 0.5743(5) 0.39135(15) 0.0606(13) Uani 1 1 d . . . . .
H10 H 0.7234 0.5133 0.3763 0.073 Uiso 1 1 calc R U . . .
C11 C 0.6439(2) 0.5278(5) 0.39819(15) 0.0601(13) Uani 1 1 d . . . . .
H11 H 0.6515 0.4321 0.4114 0.072 Uiso 1 1 calc R U . . .
C12 C 0.5933(2) 0.5068(6) 0.35791(16) 0.0749(15) Uani 1 1 d . . . . .
H12A H 0.5865 0.5991 0.3436 0.090 Uiso 1 1 calc R U . . .
H12B H 0.6093 0.4374 0.3421 0.090 Uiso 1 1 calc R U . . .
C13 C 0.5127(2) 0.5137(6) 0.39193(18) 0.0697(14) Uani 1 1 d . . . . .
C14 C 0.4504(3) 0.4721(6) 0.3908(2) 0.0920(19) Uani 1 1 d . . . . .
H14 H 0.4255 0.4158 0.3696 0.110 Uiso 1 1 calc R U . . .
C15 C 0.4264(3) 0.5149(8) 0.4213(3) 0.106(2) Uani 1 1 d . . . . .
H15 H 0.3848 0.4880 0.4207 0.127 Uiso 1 1 calc R U . . .
C16 C 0.5561(3) 0.6963(7) 0.21332(17) 0.102(2) Uani 1 1 d . . . . .
H16A H 0.5537 0.8006 0.2155 0.153 Uiso 1 1 calc R U . . .
H16B H 0.5202 0.6521 0.2197 0.153 Uiso 1 1 calc R U . . .
H16C H 0.5548 0.6708 0.1863 0.153 Uiso 1 1 calc R U . . .
C17 C 0.6642(3) 0.7328(7) 0.26287(16) 0.0723(15) Uani 1 1 d . . . . .
C18 C 0.8547(3) 0.5065(6) 0.33483(18) 0.0785(16) Uani 1 1 d . . . . .
H18 H 0.8485 0.4869 0.3077 0.094 Uiso 1 1 calc R U . . .
C19 C 0.9008(3) 0.4312(6) 0.3634(2) 0.0867(18) Uani 1 1 d . . . . .
H19 H 0.9253 0.3606 0.3554 0.104 Uiso 1 1 calc R U . . .
C20 C 0.9110(2) 0.4586(6) 0.4034(2) 0.0817(17) Uani 1 1 d . . . . .
H20 H 0.9424 0.4066 0.4225 0.098 Uiso 1 1 calc R U . . .
C21 C 0.8753(2) 0.5627(5) 0.41558(16) 0.0654(14) Uani 1 1 d . . . . .
H21 H 0.8825 0.5827 0.4428 0.079 Uiso 1 1 calc R U . . .
C22 C 0.4628(3) 0.5965(7) 0.4524(2) 0.100(2) Uani 1 1 d . . . . .
H22 H 0.4464 0.6258 0.4730 0.120 Uiso 1 1 calc R U . . .
C23 C 0.5247(3) 0.6358(6) 0.45306(18) 0.0822(17) Uani 1 1 d . . . . .
H23 H 0.5495 0.6900 0.4748 0.099 Uiso 1 1 calc R U . . .
C24 C 0.5512(2) 0.5974(5) 0.42263(16) 0.0630(14) Uani 1 1 d . . . . .
C25 C 0.62016(19) 0.6306(5) 0.42586(14) 0.0573(13) Uani 1 1 d . . . . .
H25 H 0.6444 0.6011 0.4533 0.069 Uiso 1 1 calc R U . . .
C26 C 0.71372(19) 0.8022(5) 0.43140(13) 0.0515(12) Uani 1 1 d . . . . .
H26 H 0.7316 0.7651 0.4589 0.062 Uiso 1 1 calc R U . . .
C27 C 0.7394(2) 0.9578(5) 0.43249(16) 0.0572(13) Uani 1 1 d . . . . .
C28 C 0.7653(2) 1.0225(6) 0.46920(17) 0.0761(15) Uani 1 1 d . . . . .
H28 H 0.7668 0.9707 0.4925 0.091 Uiso 1 1 calc R U . . .
C29 C 0.7892(3) 1.1628(8) 0.4723(2) 0.0929(19) Uani 1 1 d . . . . .
H29 H 0.8069 1.2048 0.4975 0.112 Uiso 1 1 calc R U . . .
C30 C 0.7867(3) 1.2391(7) 0.4386(3) 0.0911(19) Uani 1 1 d . . . . .
H30 H 0.8027 1.3340 0.4408 0.109 Uiso 1 1 calc R U . . .
C31 C 0.7611(3) 1.1785(7) 0.4017(2) 0.0856(17) Uani 1 1 d . . . . .
H31 H 0.7594 1.2322 0.3787 0.103 Uiso 1 1 calc R U . . .
C32 C 0.7374(2) 1.0360(6) 0.39814(17) 0.0708(15) Uani 1 1 d . . . . .
H32 H 0.7204 0.9940 0.3728 0.085 Uiso 1 1 calc R U . . .
C33 C 0.60316(19) 0.8816(5) 0.38571(15) 0.0542(12) Uani 1 1 d . . . . .
C34 C 0.5737(2) 0.9981(5) 0.39828(18) 0.0618(13) Uani 1 1 d . . . . .
C35 C 0.5659(3) 1.1070(6) 0.4635(2) 0.104(2) Uani 1 1 d . . . . .
H35A H 0.5841 1.0859 0.4916 0.157 Uiso 1 1 calc R U . . .
H35B H 0.5198 1.1098 0.4570 0.157 Uiso 1 1 calc R U . . .
H35C H 0.5814 1.1999 0.4575 0.157 Uiso 1 1 calc R U . . .
C36 C 0.6237(2) 0.8816(6) 0.45660(18) 0.0647(14) Uani 1 1 d . . . . .
C37 C 0.5425(2) 1.1053(6) 0.3719(2) 0.0848(18) Uani 1 1 d . . . . .
H37 H 0.5228 1.1836 0.3806 0.102 Uiso 1 1 calc R U . . .
C38 C 0.5413(3) 1.0930(7) 0.3323(2) 0.0887(19) Uani 1 1 d . . . . .
H38 H 0.5202 1.1641 0.3140 0.106 Uiso 1 1 calc R U . . .
C39 C 0.5700(3) 0.9805(7) 0.31920(18) 0.0781(16) Uani 1 1 d . . . . .
H39 H 0.5681 0.9743 0.2922 0.094 Uiso 1 1 calc R U . . .
C40 C 0.6021(2) 0.8748(5) 0.34592(16) 0.0647(14) Uani 1 1 d . . . . .
H40 H 0.6229 0.7990 0.3371 0.078 Uiso 1 1 calc R U . . .
C41 C 0.7154(3) 0.3486(6) 0.29153(16) 0.0736(15) Uani 1 1 d . . . . .
H41 H 0.7559 0.3379 0.3102 0.088 Uiso 1 1 calc R U . . .
C42 C 0.6778(3) 0.2261(7) 0.27608(19) 0.0908(18) Uani 1 1 d . . . . .
H42 H 0.6932 0.1334 0.2848 0.109 Uiso 1 1 calc R U . . .

loop_
_atom_site_aniso_label
_atom_site_aniso_U_11
_atom_site_aniso_U_22
_atom_site_aniso_U_33
_atom_site_aniso_U_23
_atom_site_aniso_U_13
_atom_site_aniso_U_12
O1 0.0373(18) 0.066(2) 0.086(2) -0.0092(17) 0.0246(16) -0.0021(16)
O2 0.047(2) 0.083(3) 0.117(3) -0.008(2) 0.024(2) -0.0174(18)
O3 0.112(3) 0.075(3) 0.091(3) 0.006(2) 0.023(2) 0.000(2)
O4 0.072(2) 0.111(3) 0.065(2) -0.005(2) 0.026(2) 0.000(2)
N1 0.076(3) 0.083(4) 0.078(3) 0.004(3) 0.016(3) -0.004(3)
C2 0.036(2) 0.060(3) 0.066(3) 0.003(2) 0.021(2) 0.004(2)
N3 0.052(3) 0.067(3) 0.092(3) -0.010(3) 0.029(2) 0.003(2)
C1 0.103(5) 0.076(5) 0.111(5) 0.009(4) 0.026(4) -0.021(4)
C43 0.076(4) 0.100(5) 0.096(4) -0.004(4) 0.014(3) -0.034(4)
C3 0.069(4) 0.074(4) 0.079(4) 0.006(3) 0.025(3) -0.003(3)
C4 0.061(3) 0.062(4) 0.080(4) 0.003(3) 0.028(3) -0.008(3)
C5 0.068(4) 0.077(4) 0.066(3) 0.001(3) 0.026(3) -0.004(3)
C6 0.061(3) 0.067(3) 0.083(4) -0.004(3) 0.025(3) -0.003(3)
C7 0.047(3) 0.065(3) 0.079(4) -0.009(3) 0.027(3) -0.010(3)
C8 0.040(3) 0.062(3) 0.079(4) -0.005(3) 0.027(3) -0.007(2)
C9 0.025(2) 0.067(3) 0.069(3) 0.005(3) 0.018(2) 0.001(2)
C10 0.038(3) 0.059(3) 0.091(4) -0.004(3) 0.028(3) -0.007(2)
C11 0.046(3) 0.053(3) 0.085(4) 0.005(3) 0.025(3) 0.002(2)
C12 0.054(3) 0.079(4) 0.094(4) -0.003(3) 0.026(3) -0.013(3)
C13 0.049(3) 0.064(4) 0.101(4) 0.010(3) 0.030(3) 0.003(3)
C14 0.044(3) 0.086(4) 0.146(6) 0.007(4) 0.027(4) -0.009(3)
C15 0.049(4) 0.094(5) 0.186(8) 0.017(5) 0.054(5) 0.005(4)
C16 0.081(4) 0.120(5) 0.091(4) 0.029(4) 0.006(3) 0.008(4)
C17 0.082(4) 0.070(4) 0.073(4) -0.003(3) 0.033(3) -0.007(3)
C18 0.057(3) 0.098(4) 0.088(4) -0.018(4) 0.032(3) -0.012(3)
C19 0.058(4) 0.089(4) 0.122(6) -0.016(4) 0.041(4) 0.006(3)
C20 0.044(3) 0.092(4) 0.110(5) -0.003(4) 0.026(3) 0.007(3)
C21 0.044(3) 0.075(4) 0.081(4) -0.002(3) 0.023(3) 0.001(3)
C22 0.067(4) 0.102(5) 0.148(6) 0.003(5) 0.058(4) -0.004(4)
C23 0.057(4) 0.088(4) 0.111(5) 0.004(3) 0.040(3) 0.003(3)
C24 0.038(3) 0.068(4) 0.086(4) 0.010(3) 0.022(3) 0.002(2)
C25 0.036(3) 0.065(3) 0.072(3) 0.011(3) 0.018(2) 0.001(2)
C26 0.035(2) 0.063(3) 0.056(3) 0.000(2) 0.012(2) -0.002(2)
C27 0.036(3) 0.069(3) 0.067(3) -0.005(3) 0.015(2) 0.002(2)
C28 0.060(3) 0.078(4) 0.088(4) -0.006(3) 0.018(3) -0.002(3)
C29 0.070(4) 0.098(6) 0.113(6) -0.023(4) 0.031(4) -0.014(4)
C30 0.067(4) 0.069(4) 0.141(6) -0.012(5) 0.037(4) -0.008(3)
C31 0.074(4) 0.072(4) 0.113(5) 0.016(4) 0.030(4) 0.001(3)
C32 0.058(3) 0.072(4) 0.082(4) 0.009(3) 0.020(3) -0.012(3)
C33 0.033(2) 0.056(3) 0.073(4) 0.007(3) 0.014(2) 0.000(2)
C34 0.032(3) 0.059(3) 0.094(4) 0.007(3) 0.018(3) 0.004(2)
C35 0.077(4) 0.098(5) 0.142(6) -0.046(4) 0.037(4) 0.008(3)
C36 0.047(3) 0.070(4) 0.084(4) -0.010(3) 0.031(3) -0.007(3)
C37 0.051(3) 0.065(4) 0.133(6) 0.011(4) 0.021(4) 0.009(3)
C38 0.061(4) 0.074(5) 0.116(6) 0.036(4) 0.002(4) 0.007(3)
C39 0.059(3) 0.077(4) 0.089(4) 0.018(3) 0.008(3) -0.009(3)
C40 0.048(3) 0.064(3) 0.079(4) 0.003(3) 0.014(3) -0.006(2)
C41 0.076(4) 0.060(4) 0.087(4) 0.001(3) 0.027(3) -0.011(3)
C42 0.089(5) 0.077(4) 0.105(5) 0.006(4) 0.027(4) -0.008(4)

loop_
_atom_type_symbol
_atom_type_description
_atom_type_scat_dispersion_real
_atom_type_scat_dispersion_imag
_atom_type_scat_source
C C 0.0033 0.0016 'International Tables Vol C Tables 4.2.6.8 and 6.1.1.4'
H H 0.0000 0.0000 'International Tables Vol C Tables 4.2.6.8 and 6.1.1.4'
N N 0.0061 0.0033 'International Tables Vol C Tables 4.2.6.8 and 6.1.1.4'
O O 0.0106 0.0060 'International Tables Vol C Tables 4.2.6.8 and 6.1.1.4'

loop_
_geom_angle_atom_site_label_1
_geom_angle_atom_site_label_2
_geom_angle_atom_site_label_3
_geom_angle
_geom_angle_site_symmetry_1
_geom_angle_site_symmetry_3
_geom_angle_publ_flag
C8 O1 C9 116.7(3) . . ?
C13 O2 C12 116.7(4) . . ?
C3 N1 C16 124.8(5) . . ?
C17 N1 C3 110.6(5) . . ?
C17 N1 C16 124.6(5) . . ?
C25 C2 C26 108.0(3) . . ?
C33 C2 C25 119.0(4) . . ?
C33 C2 C26 112.4(4) . . ?
C33 C2 C36 101.7(4) . . ?
C36 C2 C25 109.0(4) . . ?
C36 C2 C26 105.9(4) . . ?
C34 N3 C35 125.4(5) . . ?
C36 N3 C34 110.9(4) . . ?
C36 N3 C35 123.1(5) . . ?
C43 C1 H1 119.1 . . ?
C42 C1 H1 119.1 . . ?
C42 C1 C43 121.9(6) . . ?
C1 C43 H43 121.1 . . ?
C1 C43 C3 117.8(6) . . ?
C3 C43 H43 121.1 . . ?
N1 C3 C4 109.7(5) . . ?
C43 C3 N1 128.5(6) . . ?
C43 C3 C4 121.8(5) . . ?
C3 C4 C5 107.3(5) . . ?
C41 C4 C3 118.8(5) . . ?
C41 C4 C5 134.0(5) . . ?
C4 C5 C17 105.6(5) . . ?
C6 C5 C4 133.8(5) . . ?
C6 C5 C17 120.0(5) . . ?
C5 C6 H6 116.1 . . ?
C5 C6 C7 127.9(5) . . ?
C7 C6 H6 116.1 . . ?
C8 C7 C6 120.1(5) . . ?
C18 C7 C6 123.4(5) . . ?
C18 C7 C8 116.5(5) . . ?
O1 C8 C7 119.4(4) . . ?
C21 C8 O1 117.8(4) . . ?
C21 C8 C7 122.8(5) . . ?
O1 C9 C26 110.4(4) . . ?
C10 C9 O1 125.2(4) . . ?
C10 C9 C26 124.2(4) . . ?
C9 C10 H10 118.0 . . ?
C9 C10 C11 124.0(4) . . ?
C11 C10 H10 118.0 . . ?
C10 C11 H11 107.2 . . ?
C10 C11 C12 109.2(4) . . ?
C10 C11 C25 114.0(4) . . ?
C12 C11 H11 107.2 . . ?
C12 C11 C25 111.6(4) . . ?
C25 C11 H11 107.2 . . ?
O2 C12 C11 113.6(4) . . ?
O2 C12 H12A 108.9 . . ?
O2 C12 H12B 108.9 . . ?
C11 C12 H12A 108.9 . . ?
C11 C12 H12B 108.9 . . ?
H12A C12 H12B 107.7 . . ?
O2 C13 C14 113.9(5) . . ?
O2 C13 C24 123.7(4) . . ?
C24 C13 C14 122.4(6) . . ?
C13 C14 H14 120.4 . . ?
C15 C14 C13 119.3(6) . . ?
C15 C14 H14 120.4 . . ?
C14 C15 H15 119.8 . . ?
C22 C15 C14 120.4(6) . . ?
C22 C15 H15 119.8 . . ?
N1 C16 H16A 109.5 . . ?
N1 C16 H16B 109.5 . . ?
N1 C16 H16C 109.5 . . ?
H16A C16 H16B 109.5 . . ?
H16A C16 H16C 109.5 . . ?
H16B C16 H16C 109.5 . . ?
O3 C17 N1 124.9(6) . . ?
O3 C17 C5 128.4(5) . . ?
N1 C17 C5 106.8(5) . . ?
C7 C18 H18 119.5 . . ?
C19 C18 C7 121.0(5) . . ?
C19 C18 H18 119.5 . . ?
C18 C19 H19 119.7 . . ?
C20 C19 C18 120.6(5) . . ?
C20 C19 H19 119.7 . . ?
C19 C20 H20 119.9 . . ?
C19 C20 C21 120.3(6) . . ?
C21 C20 H20 119.9 . . ?
C8 C21 C20 118.8(5) . . ?
C8 C21 H21 120.6 . . ?
C20 C21 H21 120.6 . . ?
C15 C22 H22 120.3 . . ?
C15 C22 C23 119.5(6) . . ?
C23 C22 H22 120.3 . . ?
C22 C23 H23 118.7 . . ?
C22 C23 C24 122.7(6) . . ?
C24 C23 H23 118.7 . . ?
C13 C24 C23 115.8(5) . . ?
C13 C24 C25 122.4(5) . . ?
C23 C24 C25 121.5(5) . . ?
C2 C25 H25 104.8 . . ?
C11 C25 C2 113.5(4) . . ?
C11 C25 H25 104.8 . . ?
C24 C25 C2 117.6(4) . . ?
C24 C25 C11 109.9(4) . . ?
C24 C25 H25 104.8 . . ?
C2 C26 H26 105.2 . . ?
C9 C26 C2 110.4(3) . . ?
C9 C26 H26 105.2 . . ?
C9 C26 C27 116.1(4) . . ?
C27 C26 C2 113.6(4) . . ?
C27 C26 H26 105.2 . . ?
C28 C27 C26 118.3(5) . . ?
C28 C27 C32 118.8(5) . . ?
C32 C27 C26 123.0(5) . . ?
C27 C28 H28 119.4 . . ?
C27 C28 C29 121.2(6) . . ?
C29 C28 H28 119.4 . . ?
C28 C29 H29 120.1 . . ?
C30 C29 C28 119.8(6) . . ?
C30 C29 H29 120.1 . . ?
C29 C30 H30 119.7 . . ?
C29 C30 C31 120.5(6) . . ?
C31 C30 H30 119.7 . . ?
C30 C31 H31 119.8 . . ?
C30 C31 C32 120.3(6) . . ?
C32 C31 H31 119.8 . . ?
C27 C32 C31 119.4(5) . . ?
C27 C32 H32 120.3 . . ?
C31 C32 H32 120.3 . . ?
C34 C33 C2 107.9(4) . . ?
C40 C33 C2 132.8(4) . . ?
C40 C33 C34 118.7(5) . . ?
C33 C34 N3 110.9(4) . . ?
C37 C34 N3 127.4(5) . . ?
C37 C34 C33 121.6(6) . . ?
N3 C35 H35A 109.5 . . ?
N3 C35 H35B 109.5 . . ?
N3 C35 H35C 109.5 . . ?
H35A C35 H35B 109.5 . . ?
H35A C35 H35C 109.5 . . ?
H35B C35 H35C 109.5 . . ?
O4 C36 C2 125.8(5) . . ?
O4 C36 N3 125.6(5) . . ?
N3 C36 C2 108.6(5) . . ?
C34 C37 H37 121.1 . . ?
C38 C37 C34 117.9(6) . . ?
C38 C37 H37 121.1 . . ?
C37 C38 H38 119.1 . . ?
C39 C38 C37 121.8(5) . . ?
C39 C38 H38 119.1 . . ?
C38 C39 H39 120.0 . . ?
C38 C39 C40 120.0(6) . . ?
C40 C39 H39 120.0 . . ?
C33 C40 C39 120.0(5) . . ?
C33 C40 H40 120.0 . . ?
C39 C40 H40 120.0 . . ?
C4 C41 H41 120.6 . . ?
C4 C41 C42 118.8(5) . . ?
C42 C41 H41 120.6 . . ?
C1 C42 C41 121.0(6) . . ?
C1 C42 H42 119.5 . . ?
C41 C42 H42 119.5 . . ?

loop_
_geom_bond_atom_site_label_1
_geom_bond_atom_site_label_2
_geom_bond_distance
_geom_bond_site_symmetry_2
_geom_bond_publ_flag
O1 C8 1.389(5) . ?
O1 C9 1.393(5) . ?
O2 C12 1.427(5) . ?
O2 C13 1.375(6) . ?
O3 C17 1.213(6) . ?
O4 C36 1.220(6) . ?
N1 C3 1.405(6) . ?
N1 C16 1.440(6) . ?
N1 C17 1.373(6) . ?
C2 C25 1.563(6) . ?
C2 C26 1.564(5) . ?
C2 C33 1.519(6) . ?
C2 C36 1.537(6) . ?
N3 C34 1.395(6) . ?
N3 C35 1.449(6) . ?
N3 C36 1.353(6) . ?
C1 H1 0.9300 . ?
C1 C43 1.374(8) . ?
C1 C42 1.352(8) . ?
C43 H43 0.9300 . ?
C43 C3 1.378(7) . ?
C3 C4 1.409(7) . ?
C4 C5 1.456(7) . ?
C4 C41 1.379(7) . ?
C5 C6 1.326(6) . ?
C5 C17 1.510(7) . ?
C6 H6 0.9300 . ?
C6 C7 1.456(7) . ?
C7 C8 1.393(6) . ?
C7 C18 1.391(7) . ?
C8 C21 1.366(6) . ?
C9 C10 1.314(6) . ?
C9 C26 1.495(6) . ?
C10 H10 0.9300 . ?
C10 C11 1.483(6) . ?
C11 H11 0.9800 . ?
C11 C12 1.515(7) . ?
C11 C25 1.540(6) . ?
C12 H12A 0.9700 . ?
C12 H12B 0.9700 . ?
C13 C14 1.397(7) . ?
C13 C24 1.378(7) . ?
C14 H14 0.9300 . ?
C14 C15 1.368(8) . ?
C15 H15 0.9300 . ?
C15 C22 1.359(9) . ?
C16 H16A 0.9600 . ?
C16 H16B 0.9600 . ?
C16 H16C 0.9600 . ?
C18 H18 0.9300 . ?
C18 C19 1.369(7) . ?
C19 H19 0.9300 . ?
C19 C20 1.367(7) . ?
C20 H20 0.9300 . ?
C20 C21 1.372(7) . ?
C21 H21 0.9300 . ?
C22 H22 0.9300 . ?
C22 C23 1.384(7) . ?
C23 H23 0.9300 . ?
C23 C24 1.391(7) . ?
C24 C25 1.499(6) . ?
C25 H25 0.9800 . ?
C26 H26 0.9800 . ?
C26 C27 1.526(6) . ?
C27 C28 1.367(6) . ?
C27 C32 1.381(6) . ?
C28 H28 0.9300 . ?
C28 C29 1.377(8) . ?
C29 H29 0.9300 . ?
C29 C30 1.350(8) . ?
C30 H30 0.9300 . ?
C30 C31 1.356(8) . ?
C31 H31 0.9300 . ?
C31 C32 1.394(7) . ?
C32 H32 0.9300 . ?
C33 C34 1.379(6) . ?
C33 C40 1.377(6) . ?
C34 C37 1.377(7) . ?
C35 H35A 0.9600 . ?
C35 H35B 0.9600 . ?
C35 H35C 0.9600 . ?
C37 H37 0.9300 . ?
C37 C38 1.373(8) . ?
C38 H38 0.9300 . ?
C38 C39 1.350(8) . ?
C39 H39 0.9300 . ?
C39 C40 1.379(7) . ?
C40 H40 0.9300 . ?
C41 H41 0.9300 . ?
C41 C42 1.398(7) . ?
C42 H42 0.9300 . ?

loop_
_geom_torsion_atom_site_label_1
_geom_torsion_atom_site_label_2
_geom_torsion_atom_site_label_3
_geom_torsion_atom_site_label_4
_geom_torsion
_geom_torsion_site_symmetry_1
_geom_torsion_site_symmetry_2
_geom_torsion_site_symmetry_3
_geom_torsion_site_symmetry_4
_geom_torsion_publ_flag
O1 C8 C21 C20 -179.8(4) . . . . ?
O1 C9 C10 C11 178.9(4) . . . . ?
O1 C9 C26 C2 155.3(3) . . . . ?
O1 C9 C26 C27 24.1(5) . . . . ?
O2 C13 C14 C15 175.8(5) . . . . ?
O2 C13 C24 C23 -174.4(5) . . . . ?
O2 C13 C24 C25 -1.4(8) . . . . ?
N1 C3 C4 C5 0.4(6) . . . . ?
N1 C3 C4 C41 179.5(4) . . . . ?
C2 C26 C27 C28 99.1(5) . . . . ?
C2 C26 C27 C32 -80.6(5) . . . . ?
C2 C33 C34 N3 -1.9(5) . . . . ?
C2 C33 C34 C37 173.8(4) . . . . ?
C2 C33 C40 C39 -172.6(5) . . . . ?
N3 C34 C37 C38 175.1(5) . . . . ?
C1 C43 C3 N1 -178.4(6) . . . . ?
C1 C43 C3 C4 0.1(9) . . . . ?
C43 C1 C42 C41 0.2(10) . . . . ?
C43 C3 C4 C5 -178.4(5) . . . . ?
C43 C3 C4 C41 0.7(8) . . . . ?
C3 N1 C17 O3 179.8(5) . . . . ?
C3 N1 C17 C5 -0.9(6) . . . . ?
C3 C4 C5 C6 169.7(6) . . . . ?
C3 C4 C5 C17 -0.9(5) . . . . ?
C3 C4 C41 C42 -1.1(8) . . . . ?
C4 C5 C6 C7 7.1(9) . . . . ?
C4 C5 C17 O3 -179.6(5) . . . . ?
C4 C5 C17 N1 1.1(5) . . . . ?
C4 C41 C42 C1 0.7(9) . . . . ?
C5 C4 C41 C42 177.7(6) . . . . ?
C5 C6 C7 C8 -124.0(6) . . . . ?
C5 C6 C7 C18 53.1(8) . . . . ?
C6 C5 C17 O3 8.2(9) . . . . ?
C6 C5 C17 N1 -171.1(5) . . . . ?
C6 C7 C8 O1 -3.6(6) . . . . ?
C6 C7 C8 C21 177.4(4) . . . . ?
C6 C7 C18 C19 -176.6(5) . . . . ?
C7 C8 C21 C20 -0.8(7) . . . . ?
C7 C18 C19 C20 -0.5(8) . . . . ?
C8 O1 C9 C10 -15.2(6) . . . . ?
C8 O1 C9 C26 161.3(4) . . . . ?
C8 C7 C18 C19 0.5(7) . . . . ?
C9 O1 C8 C7 87.5(5) . . . . ?
C9 O1 C8 C21 -93.4(5) . . . . ?
C9 C10 C11 C12 121.7(5) . . . . ?
C9 C10 C11 C25 -4.0(7) . . . . ?
C9 C26 C27 C28 -131.3(4) . . . . ?
C9 C26 C27 C32 49.1(6) . . . . ?
C10 C9 C26 C2 -28.1(6) . . . . ?
C10 C9 C26 C27 -159.3(4) . . . . ?
C10 C11 C12 O2 177.5(4) . . . . ?
C10 C11 C25 C2 31.5(5) . . . . ?
C10 C11 C25 C24 165.7(4) . . . . ?
C12 O2 C13 C14 173.1(4) . . . . ?
C12 O2 C13 C24 -10.9(7) . . . . ?
C12 C11 C25 C2 -92.9(4) . . . . ?
C12 C11 C25 C24 41.3(5) . . . . ?
C13 O2 C12 C11 39.4(6) . . . . ?
C13 C14 C15 C22 -0.3(10) . . . . ?
C13 C24 C25 C2 117.2(5) . . . . ?
C13 C24 C25 C11 -14.9(6) . . . . ?
C14 C13 C24 C23 1.3(8) . . . . ?
C14 C13 C24 C25 174.3(5) . . . . ?
C14 C15 C22 C23 -0.2(10) . . . . ?
C15 C22 C23 C24 1.3(9) . . . . ?
C16 N1 C3 C43 -0.1(9) . . . . ?
C16 N1 C3 C4 -178.7(5) . . . . ?
C16 N1 C17 O3 -1.2(9) . . . . ?
C16 N1 C17 C5 178.2(5) . . . . ?
C17 N1 C3 C43 179.0(6) . . . . ?
C17 N1 C3 C4 0.3(6) . . . . ?
C17 C5 C6 C7 176.6(5) . . . . ?
C18 C7 C8 O1 179.1(4) . . . . ?
C18 C7 C8 C21 0.1(7) . . . . ?
C18 C19 C20 C21 -0.2(9) . . . . ?
C19 C20 C21 C8 0.8(8) . . . . ?
C22 C23 C24 C13 -1.8(8) . . . . ?
C22 C23 C24 C25 -174.8(5) . . . . ?
C23 C24 C25 C2 -70.3(6) . . . . ?
C23 C24 C25 C11 157.7(5) . . . . ?
C24 C13 C14 C15 -0.3(9) . . . . ?
C25 C2 C26 C9 51.9(5) . . . . ?
C25 C2 C26 C27 -175.6(4) . . . . ?
C25 C2 C33 C34 119.8(4) . . . . ?
C25 C2 C33 C40 -69.1(6) . . . . ?
C25 C2 C36 O4 56.7(6) . . . . ?
C25 C2 C36 N3 -124.8(4) . . . . ?
C25 C11 C12 O2 -55.5(6) . . . . ?
C26 C2 C25 C11 -55.4(5) . . . . ?
C26 C2 C25 C24 174.2(4) . . . . ?
C26 C2 C33 C34 -112.6(4) . . . . ?
C26 C2 C33 C40 58.5(6) . . . . ?
C26 C2 C36 O4 -59.3(6) . . . . ?
C26 C2 C36 N3 119.2(4) . . . . ?
C26 C9 C10 C11 2.8(7) . . . . ?
C26 C27 C28 C29 -179.8(4) . . . . ?
C26 C27 C32 C31 179.1(4) . . . . ?
C27 C28 C29 C30 0.5(8) . . . . ?
C28 C27 C32 C31 -0.5(7) . . . . ?
C28 C29 C30 C31 -0.2(9) . . . . ?
C29 C30 C31 C32 -0.4(9) . . . . ?
C30 C31 C32 C27 0.8(8) . . . . ?
C32 C27 C28 C29 -0.1(7) . . . . ?
C33 C2 C25 C11 74.2(5) . . . . ?
C33 C2 C25 C24 -56.2(6) . . . . ?
C33 C2 C26 C9 -81.3(5) . . . . ?
C33 C2 C26 C27 51.2(5) . . . . ?
C33 C2 C36 O4 -176.9(5) . . . . ?
C33 C2 C36 N3 1.7(5) . . . . ?
C33 C34 C37 C38 0.1(7) . . . . ?
C34 N3 C36 O4 175.6(5) . . . . ?
C34 N3 C36 C2 -3.0(5) . . . . ?
C34 C33 C40 C39 -2.2(6) . . . . ?
C34 C37 C38 C39 -0.4(8) . . . . ?
C35 N3 C34 C33 173.8(4) . . . . ?
C35 N3 C34 C37 -1.7(8) . . . . ?
C35 N3 C36 O4 4.7(8) . . . . ?
C35 N3 C36 C2 -173.8(4) . . . . ?
C36 C2 C25 C11 -170.0(4) . . . . ?
C36 C2 C25 C24 59.6(5) . . . . ?
C36 C2 C26 C9 168.6(4) . . . . ?
C36 C2 C26 C27 -58.9(5) . . . . ?
C36 C2 C33 C34 0.2(4) . . . . ?
C36 C2 C33 C40 171.3(5) . . . . ?
C36 N3 C34 C33 3.2(5) . . . . ?
C36 N3 C34 C37 -172.3(5) . . . . ?
C37 C38 C39 C40 -0.7(8) . . . . ?
C38 C39 C40 C33 2.0(7) . . . . ?
C40 C33 C34 N3 -174.5(4) . . . . ?
C40 C33 C34 C37 1.2(7) . . . . ?
C41 C4 C5 C6 -9.2(10) . . . . ?
C41 C4 C5 C17 -179.8(5) . . . . ?
C42 C1 C43 C3 -0.6(10) . . . . ?
